data_2021218
loop_
_publ_author_name
'Girisha, Marisiddaiah'
'Sagar, Belakavadi K.'
'Yathirajan, Hemmige S.'
'Rathore, Ravindranath S.'
'Kaur, Manpreet'
'Jasinski, Jerry P.'
'Glidewell, Christopher'

_publ_section_title
;
 Eight Schiff bases derived from various salicylaldehydes: phenol--imine
 and keto--amine forms, conformational disorder, and supramolecular
 assembly in one and two dimensions
;
_journal_coeditor_code FN3266
_journal_issue 10
_journal_name_full 'Acta Crystallographica Section C'
_journal_page_first 1094
_journal_page_last 1104
_journal_paper_doi 10.1107/S2053229618012287
_journal_volume 74
_journal_year 2018
_chemical_formula_iupac 'C19 H18 Br N3 O5 S'
_chemical_formula_moiety 'C19 H18 Br N3 O5 S'
_chemical_formula_sum 'C19 H18 Br N3 O5 S'
_chemical_formula_weight 480.32
_chemical_name_systematic
(<i>E</i>)-4-[(5-Bromo-2-hydroxy-3-methoxybenzylidene)amino]-<i>N</i>-(3,4-dimethylisoxazol-5-yl)benzenesulfonamide
_space_group_crystal_system monoclinic
_space_group_IT_number 14
_space_group_name_Hall '-P 2ybc'
_space_group_name_H-M_alt 'P 1 21/c 1'
_symmetry_space_group_name_Hall '-P 2ybc'
_symmetry_space_group_name_H-M 'P 1 21/c 1'
_atom_sites_solution_hydrogens mixed
_audit_creation_method SHELXL-2014
_cell_angle_alpha 90
_cell_angle_beta 103.854(2)
_cell_angle_gamma 90
_cell_formula_units_Z 4
_cell_length_a 13.6043(11)
_cell_length_b 12.2399(7)
_cell_length_c 12.9506(9)
_cell_measurement_reflns_used 6249
_cell_measurement_temperature 296(2)
_cell_measurement_theta_max 30.282
_cell_measurement_theta_min 1.542
_cell_volume 2093.7(3)
_computing_cell_refinement
;
SAINT (Bruker, 2004)
;
_computing_data_collection
;
APEX2 (Bruker, 2004)
;
_computing_data_reduction
;
SAINT (Bruker, 2004)
;
_computing_molecular_graphics
;
PLATON (Spek, 2009)
;
_computing_publication_material
;
SHELXL2014 (Sheldrick, 2015) and PLATON (Spek, 2009)
;
_computing_structure_refinement
;
SHELXL2014 (Sheldrick, 2015)
;
_computing_structure_solution
;
SHELXS97 (Sheldrick, 2008)
;
_diffrn_ambient_temperature 296(2)
_diffrn_measured_fraction_theta_full 1.000
_diffrn_measured_fraction_theta_max 1.000
_diffrn_measurement_device_type 'Bruker APEXII CCD'
_diffrn_measurement_method '\f and \w scans'
_diffrn_radiation_monochromator graphite
_diffrn_radiation_type MoK\a
_diffrn_radiation_wavelength 0.71073
_diffrn_reflns_av_R_equivalents 0.0412
_diffrn_reflns_limit_h_max 17
_diffrn_reflns_limit_h_min -17
_diffrn_reflns_limit_k_max 15
_diffrn_reflns_limit_k_min -15
_diffrn_reflns_limit_l_max 16
_diffrn_reflns_limit_l_min -16
_diffrn_reflns_number 22426
_diffrn_reflns_theta_full 25.242
_diffrn_reflns_theta_max 27.548
_diffrn_reflns_theta_min 2.268
_diffrn_standards_decay_% 0
_diffrn_standards_interval_count 0
_diffrn_standards_interval_time 0
_diffrn_standards_number 0
_exptl_absorpt_coefficient_mu 2.098
_exptl_absorpt_correction_T_max 0.811
_exptl_absorpt_correction_T_min 0.673
_exptl_absorpt_correction_type multi-scan
_exptl_absorpt_process_details
;
(SADABS; Bruker, 2012)
;
_exptl_crystal_colour orange
_exptl_crystal_density_diffrn 1.524
_exptl_crystal_description block
_exptl_crystal_F_000 976
_exptl_crystal_size_max 0.150
_exptl_crystal_size_mid 0.150
_exptl_crystal_size_min 0.100
_refine_diff_density_max 0.558
_refine_diff_density_min -0.773
_refine_ls_extinction_method none
_refine_ls_goodness_of_fit_ref 1.016
_refine_ls_hydrogen_treatment mixed
_refine_ls_matrix_type full
_refine_ls_number_parameters 270
_refine_ls_number_reflns 4840
_refine_ls_number_restraints 0
_refine_ls_restrained_S_all 1.016
_refine_ls_R_factor_all 0.0888
_refine_ls_R_factor_gt 0.0466
_refine_ls_shift/su_max 0.000
_refine_ls_shift/su_mean 0.000
_refine_ls_structure_factor_coef Fsqd
_refine_ls_weighting_details 'w=1/[\s^2^(Fo^2^)+(0.0552P)^2^+1.2630P] where P=(Fo^2^+2Fc^2^)/3'
_refine_ls_weighting_scheme calc
_refine_ls_wR_factor_gt 0.1051
_refine_ls_wR_factor_ref 0.1234
_reflns_number_gt 3092
_reflns_number_total 4840
_reflns_threshold_expression 'I > 2\s(I)'
_cod_data_source_file fn3266sup1.cif
_cod_data_source_block II
_cod_depositor_comments 'Adding full bibliography for 2021217--2021224.cif.'
_cod_database_code 2021218
_cod_database_fobs_code 2021218
_shelx_space_group_comment
;
The symmetry employed for this shelxl refinement is uniquely defined
by the following loop, which should always be used as a source of
symmetry information in preference to the above space-group names.
They are only intended as comments.
;
_shelx_estimated_absorpt_t_min 0.744
_shelx_estimated_absorpt_t_max 0.608
_shelxl_version_number 2.014

loop_
_space_group_symop_operation_xyz
'x, y, z'
'-x, y+1/2, -z+1/2'
'-x, -y, -z'
'x, -y-1/2, z-1/2'

loop_
_atom_site_type_symbol
_atom_site_label
_atom_site_fract_x
_atom_site_fract_y
_atom_site_fract_z
_atom_site_U_iso_or_equiv
_atom_site_adp_type
_atom_site_calc_flag
_atom_site_occupancy
C C1 0.4671(2) 0.2968(2) 0.4272(2) 0.0357(6) Uani d 1
C C2 0.4592(2) 0.4004(2) 0.3834(2) 0.0405(7) Uani d 1
H H2 0.4189 0.4526 0.4054 0.049 Uiso calc 1
C C3 0.5106(2) 0.4267(2) 0.3076(2) 0.0409(7) Uani d 1
H H3 0.5043 0.4959 0.2772 0.049 Uiso calc 1
C C4 0.5718(2) 0.3492(2) 0.2769(2) 0.0343(6) Uani d 1
C C5 0.5815(2) 0.2454(2) 0.3210(2) 0.0398(7) Uani d 1
H H5 0.6233 0.1941 0.3002 0.048 Uiso calc 1
C C6 0.5285(2) 0.2188(2) 0.3963(2) 0.0410(7) Uani d 1
H H6 0.5340 0.1492 0.4261 0.049 Uiso calc 1
N N1 0.41147(19) 0.27464(18) 0.50505(18) 0.0390(6) Uani d 1
C C17 0.3757(2) 0.1785(2) 0.5151(2) 0.0399(7) Uani d 1
H H17 0.3892 0.1216 0.4730 0.048 Uiso calc 1
C C11 0.3155(2) 0.1579(2) 0.5902(2) 0.0379(7) Uani d 1
C C12 0.2960(2) 0.2422(2) 0.6562(2) 0.0341(6) Uani d 1
C C13 0.2305(2) 0.2215(2) 0.7237(2) 0.0391(7) Uani d 1
C C14 0.1858(2) 0.1214(2) 0.7242(2) 0.0436(7) Uani d 1
H H14 0.1418 0.1085 0.7678 0.052 Uiso calc 1
C C15 0.2072(3) 0.0386(2) 0.6583(3) 0.0467(8) Uani d 1
Br Br15 0.14289(4) -0.09879(3) 0.65963(4) 0.08006(19) Uani d 1
C C16 0.2709(3) 0.0545(2) 0.5935(3) 0.0474(8) Uani d 1
H H16 0.2850 -0.0023 0.5515 0.057 Uiso calc 1
O O12 0.33476(17) 0.34159(15) 0.65574(17) 0.0462(5) Uani d 1
H H12 0.3694 0.3442 0.6120 0.069 Uiso calc 1
O O13 0.21597(18) 0.30984(17) 0.78226(18) 0.0512(6) Uani d 1
C C131 0.1405(3) 0.3022(3) 0.8418(3) 0.0627(10) Uani d 1
H H13A 0.0771 0.2815 0.7953 0.094 Uiso calc 1
H H13B 0.1333 0.3718 0.8734 0.094 Uiso calc 1
H H13C 0.1603 0.2483 0.8966 0.094 Uiso calc 1
S S4 0.64334(6) 0.38550(6) 0.18544(5) 0.0390(2) Uani d 1
O O1 0.58155(19) 0.45465(18) 0.10708(16) 0.0529(6) Uani d 1
O O2 0.68760(19) 0.28916(16) 0.15476(16) 0.0524(6) Uani d 1
N N4 0.7345(2) 0.4638(2) 0.2494(2) 0.0428(6) Uani d 1
H H4 0.717(3) 0.522(3) 0.260(3) 0.055(11) Uiso d 1
O O41 0.8974(2) 0.3981(2) 0.2898(2) 0.0783(9) Uani d 1
N N42 0.9723(3) 0.3623(4) 0.3778(4) 0.1057(15) Uani d 1
C C43 0.9329(3) 0.3685(3) 0.4584(4) 0.0758(12) Uani d 1
C C44 0.8324(3) 0.4069(3) 0.4312(3) 0.0500(8) Uani d 1
C C45 0.8154(3) 0.4230(2) 0.3261(3) 0.0443(7) Uani d 1
C C46 0.9924(4) 0.3345(5) 0.5680(4) 0.127(2) Uani d 1
H H46A 1.0616 0.3215 0.5664 0.191 Uiso calc 1
H H46B 0.9638 0.2688 0.5889 0.191 Uiso calc 1
H H46C 0.9894 0.3915 0.6180 0.191 Uiso calc 1
C C47 0.7629(3) 0.4266(4) 0.5036(3) 0.0736(12) Uani d 1
H H47A 0.6998 0.4557 0.4632 0.110 Uiso calc 1
H H47B 0.7936 0.4778 0.5578 0.110 Uiso calc 1
H H47C 0.7508 0.3590 0.5360 0.110 Uiso calc 1

loop_
_atom_site_aniso_label
_atom_site_aniso_U_11
_atom_site_aniso_U_22
_atom_site_aniso_U_33
_atom_site_aniso_U_12
_atom_site_aniso_U_13
_atom_site_aniso_U_23
C1 0.0368(17) 0.0374(14) 0.0336(14) -0.0034(13) 0.0101(13) -0.0004(12)
C2 0.0378(18) 0.0369(15) 0.0495(17) 0.0033(13) 0.0158(14) -0.0001(13)
C3 0.0461(19) 0.0308(14) 0.0463(16) 0.0011(13) 0.0123(15) 0.0076(12)
C4 0.0390(17) 0.0335(14) 0.0302(14) -0.0055(12) 0.0076(13) 0.0006(11)
C5 0.049(2) 0.0334(14) 0.0417(15) 0.0031(13) 0.0189(15) 0.0004(12)
C6 0.052(2) 0.0345(14) 0.0400(15) 0.0048(14) 0.0183(15) 0.0086(12)
N1 0.0439(16) 0.0374(13) 0.0396(13) -0.0017(11) 0.0179(12) 0.0007(10)
C17 0.0427(19) 0.0376(15) 0.0416(16) 0.0005(14) 0.0147(14) -0.0054(13)
C11 0.0370(17) 0.0349(14) 0.0437(16) -0.0016(13) 0.0134(14) 0.0019(12)
C12 0.0320(17) 0.0319(13) 0.0389(15) -0.0015(12) 0.0094(13) 0.0033(12)
C13 0.0375(18) 0.0389(15) 0.0430(16) 0.0017(13) 0.0139(14) 0.0037(13)
C14 0.0412(19) 0.0443(17) 0.0484(17) -0.0054(14) 0.0168(15) 0.0087(14)
C15 0.047(2) 0.0343(15) 0.0595(19) -0.0078(14) 0.0141(17) 0.0075(14)
Br15 0.0931(4) 0.0425(2) 0.1170(4) -0.0247(2) 0.0496(3) -0.0023(2)
C16 0.054(2) 0.0314(14) 0.0579(19) -0.0036(15) 0.0168(17) -0.0039(14)
O12 0.0552(15) 0.0354(10) 0.0585(13) -0.0097(10) 0.0346(11) -0.0059(9)
O13 0.0585(15) 0.0457(12) 0.0605(13) -0.0100(11) 0.0358(12) -0.0086(10)
C131 0.061(2) 0.080(2) 0.060(2) -0.009(2) 0.0386(19) -0.0149(19)
S4 0.0543(5) 0.0344(4) 0.0311(3) -0.0054(3) 0.0160(3) 0.0003(3)
O1 0.0706(17) 0.0508(12) 0.0350(11) -0.0066(12) 0.0082(11) 0.0108(10)
O2 0.0773(17) 0.0415(11) 0.0475(12) -0.0028(11) 0.0328(12) -0.0071(9)
N4 0.0513(18) 0.0346(14) 0.0461(15) -0.0039(13) 0.0187(14) -0.0020(12)
O41 0.0522(17) 0.106(2) 0.0832(19) 0.0152(15) 0.0285(16) -0.0247(16)
N42 0.056(3) 0.130(4) 0.122(3) 0.038(2) 0.005(3) -0.039(3)
C43 0.064(3) 0.063(2) 0.087(3) 0.015(2) -0.007(3) -0.013(2)
C44 0.043(2) 0.0467(18) 0.055(2) -0.0011(15) 0.0028(16) -0.0044(15)
C45 0.0388(18) 0.0403(16) 0.057(2) -0.0010(14) 0.0171(16) -0.0091(14)
C46 0.113(5) 0.108(4) 0.121(4) 0.038(4) -0.051(4) -0.010(4)
C47 0.072(3) 0.106(3) 0.043(2) -0.002(2) 0.013(2) 0.002(2)

loop_
_atom_type_symbol
_atom_type_description
_atom_type_scat_dispersion_real
_atom_type_scat_dispersion_imag
_atom_type_scat_source
C C 0.0033 0.0016 'International Tables Vol C Tables 4.2.6.8 and 6.1.1.4'
H H 0.0000 0.0000 'International Tables Vol C Tables 4.2.6.8 and 6.1.1.4'
N N 0.0061 0.0033 'International Tables Vol C Tables 4.2.6.8 and 6.1.1.4'
O O 0.0106 0.0060 'International Tables Vol C Tables 4.2.6.8 and 6.1.1.4'
S S 0.1246 0.1234 'International Tables Vol C Tables 4.2.6.8 and 6.1.1.4'
Br Br -0.2901 2.4595 'International Tables Vol C Tables 4.2.6.8 and 6.1.1.4'

loop_
_geom_angle_atom_site_label_1
_geom_angle_atom_site_label_2
_geom_angle_atom_site_label_3
_geom_angle
C2 C1 C6 120.3(3)
C2 C1 N1 117.6(2)
C6 C1 N1 122.1(2)
C3 C2 C1 120.4(3)
C3 C2 H2 119.8
C1 C2 H2 119.8
C2 C3 C4 119.3(3)
C2 C3 H3 120.3
C4 C3 H3 120.3
C3 C4 C5 121.0(3)
C3 C4 S4 119.2(2)
C5 C4 S4 119.7(2)
C6 C5 C4 119.5(3)
C6 C5 H5 120.2
C4 C5 H5 120.2
C5 C6 C1 119.5(3)
C5 C6 H6 120.3
C1 C6 H6 120.3
C17 N1 C1 121.5(2)
N1 C17 C11 121.2(3)
N1 C17 H17 119.4
C11 C17 H17 119.4
C12 C11 C16 119.8(3)
C12 C11 C17 120.3(2)
C16 C11 C17 119.9(3)
O12 C12 C11 122.6(2)
O12 C12 C13 118.5(2)
C11 C12 C13 118.9(2)
O13 C13 C14 125.8(3)
O13 C13 C12 113.5(2)
C14 C13 C12 120.7(3)
C13 C14 C15 119.3(3)
C13 C14 H14 120.4
C15 C14 H14 120.4
C16 C15 C14 121.9(3)
C16 C15 Br15 119.8(2)
C14 C15 Br15 118.2(2)
C15 C16 C11 119.4(3)
C15 C16 H16 120.3
C11 C16 H16 120.3
C12 O12 H12 109.5
C13 O13 C131 117.9(2)
O13 C131 H13A 109.5
O13 C131 H13B 109.5
H13A C131 H13B 109.5
O13 C131 H13C 109.5
H13A C131 H13C 109.5
H13B C131 H13C 109.5
O2 S4 O1 120.56(13)
O2 S4 N4 107.97(15)
O1 S4 N4 105.01(14)
O2 S4 C4 108.52(13)
O1 S4 C4 107.52(14)
N4 S4 C4 106.44(13)
C45 N4 S4 122.0(2)
C45 N4 H4 115(3)
S4 N4 H4 114(3)
C45 O41 N42 106.8(3)
C43 N42 O41 106.2(3)
N42 C43 C44 112.6(4)
N42 C43 C46 120.8(5)
C44 C43 C46 126.6(5)
C45 C44 C43 103.0(3)
C45 C44 C47 129.0(3)
C43 C44 C47 128.0(3)
C44 C45 O41 111.4(3)
C44 C45 N4 134.0(3)
O41 C45 N4 114.5(3)
C43 C46 H46A 109.5
C43 C46 H46B 109.5
H46A C46 H46B 109.5
C43 C46 H46C 109.5
H46A C46 H46C 109.5
H46B C46 H46C 109.5
C44 C47 H47A 109.5
C44 C47 H47B 109.5
H47A C47 H47B 109.5
C44 C47 H47C 109.5
H47A C47 H47C 109.5
H47B C47 H47C 109.5

loop_
_geom_bond_atom_site_label_1
_geom_bond_atom_site_label_2
_geom_bond_distance
C1 C2 1.382(4)
C1 C6 1.390(4)
C1 N1 1.423(3)
C2 C3 1.373(4)
C2 H2 0.9300
C3 C4 1.381(4)
C3 H3 0.9300
C4 C5 1.386(4)
C4 S4 1.761(3)
C5 C6 1.383(4)
C5 H5 0.9300
C6 H6 0.9300
N1 C17 1.292(4)
C17 C11 1.435(4)
C17 H17 0.9300
C11 C12 1.405(4)
C11 C16 1.408(4)
C12 O12 1.326(3)
C12 C13 1.414(4)
C13 O13 1.362(3)
C13 C14 1.368(4)
C14 C15 1.400(4)
C14 H14 0.9300
C15 C16 1.358(4)
C15 Br15 1.897(3)
C16 H16 0.9300
O12 H12 0.8200
O13 C131 1.427(4)
C131 H13A 0.9600
C131 H13B 0.9600
C131 H13C 0.9600
S4 O2 1.423(2)
S4 O1 1.430(2)
S4 N4 1.628(3)
N4 C45 1.387(4)
N4 H4 0.78(4)
O41 C45 1.345(4)
O41 N42 1.404(5)
N42 C43 1.285(6)
C43 C44 1.408(5)
C43 C46 1.514(6)
C44 C45 1.340(5)
C44 C47 1.502(5)
C46 H46A 0.9600
C46 H46B 0.9600
C46 H46C 0.9600
C47 H47A 0.9600
C47 H47B 0.9600
C47 H47C 0.9600

loop_
_geom_hbond_atom_site_label_D
_geom_hbond_atom_site_label_H
_geom_hbond_atom_site_label_A
_geom_hbond_site_symmetry_A
_geom_hbond_distance_DH
_geom_hbond_distance_HA
_geom_hbond_distance_DA
_geom_hbond_angle_DHA
_geom_hbond_publ_flag
N4 H4 O12 3_666 0.77(4) 2.20(4) 2.937(3) 159(4) no
N4 H4 O13 3_666 0.77(4) 2.37(4) 2.904(3) 127(4) no
O12 H12 N1 . 0.82 1.83 2.558(3) 147 no
C17 H17 O1 2_645 0.93 2.37 3.285(3) 169 no

loop_
_geom_torsion_atom_site_label_1
_geom_torsion_atom_site_label_2
_geom_torsion_atom_site_label_3
_geom_torsion_atom_site_label_4
_geom_torsion
C6 C1 C2 C3 1.2(5)
N1 C1 C2 C3 -179.7(3)
C1 C2 C3 C4 -1.2(5)
C2 C3 C4 C5 0.4(5)
C2 C3 C4 S4 -176.3(2)
C3 C4 C5 C6 0.5(5)
S4 C4 C5 C6 177.1(2)
C4 C5 C6 C1 -0.5(5)
C2 C1 C6 C5 -0.3(5)
N1 C1 C6 C5 -179.4(3)
C2 C1 N1 C17 148.0(3)
C6 C1 N1 C17 -32.9(4)
C1 N1 C17 C11 -176.9(3)
N1 C17 C11 C12 -1.3(5)
N1 C17 C11 C16 174.9(3)
C16 C11 C12 O12 -179.1(3)
C17 C11 C12 O12 -2.9(5)
C16 C11 C12 C13 -0.8(4)
C17 C11 C12 C13 175.4(3)
O12 C12 C13 O13 -0.5(4)
C11 C12 C13 O13 -178.9(3)
O12 C12 C13 C14 177.7(3)
C11 C12 C13 C14 -0.7(4)
O13 C13 C14 C15 179.1(3)
C12 C13 C14 C15 1.2(5)
C13 C14 C15 C16 -0.1(5)
C13 C14 C15 Br15 -179.3(2)
C14 C15 C16 C11 -1.4(5)
Br15 C15 C16 C11 177.8(2)
C12 C11 C16 C15 1.8(5)
C17 C11 C16 C15 -174.4(3)
C14 C13 O13 C131 -6.6(5)
C12 C13 O13 C131 171.5(3)
C3 C4 S4 O2 -171.5(2)
C5 C4 S4 O2 11.8(3)
C3 C4 S4 O1 -39.6(3)
C5 C4 S4 O1 143.7(2)
C3 C4 S4 N4 72.5(3)
C5 C4 S4 N4 -104.2(3)
O2 S4 N4 C45 -44.3(3)
O1 S4 N4 C45 -174.1(2)
C4 S4 N4 C45 72.1(3)
C45 O41 N42 C43 -0.5(5)
O41 N42 C43 C44 0.3(5)
O41 N42 C43 C46 179.2(4)
N42 C43 C44 C45 0.1(5)
C46 C43 C44 C45 -178.8(4)
N42 C43 C44 C47 -178.8(4)
C46 C43 C44 C47 2.4(7)
C43 C44 C45 O41 -0.4(4)
C47 C44 C45 O41 178.5(4)
C43 C44 C45 N4 -176.9(4)
C47 C44 C45 N4 1.9(6)
N42 O41 C45 C44 0.6(4)
N42 O41 C45 N4 177.8(3)
S4 N4 C45 C44 -88.8(4)
S4 N4 C45 O41 94.7(3)
